data_7035913
loop_
_publ_author_name
'Srinivas, Katam'
'Naga Babu, Chatla'
'Prabusankar, Ganesan'

_publ_section_title
;
 Linear Cu(i) chalcogenones: synthesis and application in borylation of
 unsymmetrical alkynes.
;
_journal_issue 35
_journal_name_full 'Dalton transactions (Cambridge, England : 2003)'
_journal_page_first 15636
_journal_page_last 15644
_journal_paper_doi 10.1039/c5dt02320c
_journal_volume 44
_journal_year 2015
_chemical_formula_moiety 'C42 H48 Cu N4 Se2, B F4'
_chemical_formula_sum 'C42 H48 B Cu F4 N4 Se2'
_chemical_formula_weight 917.16
_chemical_name_systematic 8
_space_group_crystal_system monoclinic
_space_group_IT_number 15
_space_group_name_Hall '-C 2yc'
_space_group_name_H-M_alt 'C 1 2/c 1'
_symmetry_space_group_name_Hall '-C 2yc'
_symmetry_space_group_name_H-M 'C 1 2/c 1'
_audit_creation_date 2015-04-04
_audit_creation_method
;
  Olex2 1.1
  (compiled Nov  1 2011 20:42:30, GUI svn.r3906)
;
_audit_update_record
;
2015-06-17 deposited with the CCDC.
2015-07-22 downloaded from the CCDC.
;
_cell_angle_alpha 90
_cell_angle_beta 100.413(4)
_cell_angle_gamma 90
_cell_formula_units_Z 4
_cell_length_a 19.9268(8)
_cell_length_b 8.3983(3)
_cell_length_c 24.7922(10)
_cell_measurement_reflns_used 3288
_cell_measurement_temperature 150.00(10)
_cell_measurement_theta_max 70.8864
_cell_measurement_theta_min 3.6223
_cell_volume 4080.7(3)
_computing_cell_refinement
;
CrysAlisPro, Agilent Technologies,
Version 1.171.35.19 (release 27-10-2011 CrysAlis171 .NET)
(compiled Oct 27 2011,15:02:11)
;
_computing_data_collection
;
CrysAlisPro, Agilent Technologies,
Version 1.171.35.19 (release 27-10-2011 CrysAlis171 .NET)
(compiled Oct 27 2011,15:02:11)
;
_computing_data_reduction
;
CrysAlisPro, Agilent Technologies,
Version 1.171.35.19 (release 27-10-2011 CrysAlis171 .NET)
(compiled Oct 27 2011,15:02:11)
;
_computing_molecular_graphics
;
O. V. Dolomanov, L. J. Bourhis, R. J. Gildea, J. A. K. Howard and H. Puschmann,
OLEX2: a complete structure solution, refinement and analysis program.
J. Appl. Cryst. (2009). 42, 339-341.
;
_computing_publication_material
;
O. V. Dolomanov, L. J. Bourhis, R. J. Gildea, J. A. K. Howard and H. Puschmann,
OLEX2: a complete structure solution, refinement and analysis program.
J. Appl. Cryst. (2009). 42, 339-341.
;
_computing_structure_refinement
;
olex2.refine (L.J. Bourhis, O.V. Dolomanov, R.J. Gildea, J.A.K. Howard,
H. Puschmann, in preparation, 2011)
;
_diffrn_ambient_temperature 150.00(10)
_diffrn_detector_area_resol_mean 16.1293
_diffrn_measured_fraction_theta_full 0.979235
_diffrn_measured_fraction_theta_max 0.979241
_diffrn_measurement_details
;
  1 omega  -56.00  -19.00   1.0000    1.5000
omega____ theta____ kappa____ phi______ frames
    -        0.0000  127.0000   22.0000 37

  2 omega   42.00   69.00   1.0000    1.5000
omega____ theta____ kappa____ phi______ frames
    -        0.0000   57.0000 -180.0000 27

  3 omega   -4.00   24.00   1.0000    1.5000
omega____ theta____ kappa____ phi______ frames
    -      -42.5000   38.0000   90.0000 28

  4 omega  -50.00   28.00   1.0000    1.5000
omega____ theta____ kappa____ phi______ frames
    -      -42.5000   38.0000 -180.0000 78

  5 omega  -49.00  -11.00   1.0000    1.5000
omega____ theta____ kappa____ phi______ frames
    -      -42.5000   25.0000   30.0000 38

  6 omega  -49.00  -22.00   1.0000    1.5000
omega____ theta____ kappa____ phi______ frames
    -      -42.5000   38.0000  120.0000 27

  7 omega -101.00  -62.00   1.0000    1.5000
omega____ theta____ kappa____ phi______ frames
    -      -42.5000 -143.0000  167.0000 39

  8 omega  -50.00  -12.00   1.0000    1.5000
omega____ theta____ kappa____ phi______ frames
    -      -42.5000   38.0000  150.0000 38

  9 omega   -6.00   31.00   1.0000    1.5000
omega____ theta____ kappa____ phi______ frames
    -      -42.5000   25.0000   30.0000 37

 10 omega  -49.00  -17.00   1.0000    1.5000
omega____ theta____ kappa____ phi______ frames
    -      -42.5000   38.0000   90.0000 32

 11 omega  105.00  178.00   1.0000    1.5000
omega____ theta____ kappa____ phi______ frames
    -      110.3105   38.0000 -180.0000 73

 12 omega   37.00   89.00   1.0000    1.5000
omega____ theta____ kappa____ phi______ frames
    -      110.3105  -25.0000    0.0000 52

 13 omega   56.00   83.00   1.0000    1.5000
omega____ theta____ kappa____ phi______ frames
    -      110.3105  -38.0000   90.0000 27

 14 omega   68.00  131.00   1.0000    1.5000
omega____ theta____ kappa____ phi______ frames
    -      110.3105 -143.0000  -42.0000 63

 15 omega   45.00  141.00   1.0000    1.5000
omega____ theta____ kappa____ phi______ frames
    -      110.3105  -75.0000   13.0000 96

 16 omega  105.00  148.00   1.0000    1.5000
omega____ theta____ kappa____ phi______ frames
    -      110.3105  111.0000   30.0000 43

 17 omega   43.00   94.00   1.0000    1.5000
omega____ theta____ kappa____ phi______ frames
    -      110.3105 -111.0000  -30.0000 51

 18 omega   95.00  177.00   1.0000    1.5000
omega____ theta____ kappa____ phi______ frames
    -      110.3105   77.0000  120.0000 82
;
_diffrn_measurement_device_type 'SuperNova, Dual, Cu at zero, Eos'
_diffrn_measurement_method '\w scans'
_diffrn_orient_matrix_UB_11 -0.0288229000
_diffrn_orient_matrix_UB_12 -0.0345120000
_diffrn_orient_matrix_UB_13 -0.0608585000
_diffrn_orient_matrix_UB_21 0.0374126000
_diffrn_orient_matrix_UB_22 0.1471029000
_diffrn_orient_matrix_UB_23 -0.0168684000
_diffrn_orient_matrix_UB_31 0.0628927000
_diffrn_orient_matrix_UB_32 -0.1035829000
_diffrn_orient_matrix_UB_33 -0.0034255000
_diffrn_radiation_monochromator mirror
_diffrn_radiation_type 'Cu K\a'
_diffrn_radiation_wavelength 1.5418
_diffrn_reflns_av_R_equivalents 0.0240
_diffrn_reflns_av_unetI/netI 0.0327
_diffrn_reflns_limit_h_max 24
_diffrn_reflns_limit_h_min -21
_diffrn_reflns_limit_k_max 7
_diffrn_reflns_limit_k_min -10
_diffrn_reflns_limit_l_max 24
_diffrn_reflns_limit_l_min -30
_diffrn_reflns_number 6844
_diffrn_reflns_theta_full 71.024054
_diffrn_reflns_theta_max 71.02
_diffrn_reflns_theta_min 3.63
_diffrn_source 'SuperNova (Cu) X-ray Source'
_exptl_absorpt_coefficient_mu 3.235
_exptl_absorpt_correction_T_max 1.00000
_exptl_absorpt_correction_T_min 0.88030
_exptl_absorpt_correction_type multi-scan
_exptl_absorpt_process_details
;
CrysAlisPro, Agilent Technologies,
Version 1.171.35.19 (release 27-10-2011 CrysAlis171 .NET)
(compiled Oct 27 2011,15:02:11)
Empirical absorption correction using spherical harmonics,
 implemented in SCALE3 ABSPACK scaling algorithm.
;
_exptl_crystal_colour colourless
_exptl_crystal_colour_primary colourless
_exptl_crystal_density_diffrn 1.4928
_exptl_crystal_description block
_exptl_crystal_F_000 1854.4430
_exptl_crystal_size_max 0.23
_exptl_crystal_size_mid 0.21
_exptl_crystal_size_min 0.18
_refine_diff_density_max 0.377685
_refine_diff_density_min -0.998930
_refine_diff_density_rms 0.093414
_refine_ls_d_res_high 0.815223
_refine_ls_d_res_low 12.191941
_refine_ls_goodness_of_fit_ref 1.052069
_refine_ls_hydrogen_treatment mixed
_refine_ls_matrix_type full
_refine_ls_number_constraints 36
_refine_ls_number_parameters 251
_refine_ls_number_reflns 3868
_refine_ls_number_restraints 0
_refine_ls_restrained_S_all 1.052069
_refine_ls_R_factor_all 0.043295
_refine_ls_R_factor_gt 0.039059
_refine_ls_shift/su_max 0.0049
_refine_ls_shift/su_mean 0.0001
_refine_ls_structure_factor_coef Fsqd
_refine_ls_weighting_details 'w=1/[\s^2^(Fo^2^)+(0.0677P)^2^+1.5358P] where P=(Fo^2^+2Fc^2^)/3'
_refine_ls_weighting_scheme calc
_refine_ls_wR_factor_ref 0.106102
_reflns_Friedel_coverage 0.0
_reflns_limit_h_max 23
_reflns_limit_h_min -24
_reflns_limit_k_max 10
_reflns_limit_k_min 0
_reflns_limit_l_max 30
_reflns_limit_l_min 0
_reflns_number_gt 3481
_reflns_number_total 3868
_reflns_threshold_expression I>=2u(I)
_cod_data_source_file c5dt02320c2.cif
_cod_data_source_block 8
_cod_depositor_comments 'Adding full bibliography for 7035913--7035920.cif.'
_cod_original_cell_volume 4080.6(3)
_cod_database_code 7035913
_chemical_oxdiff_formula 'C48 H56 N4 Se2 B F4 Cu'
_reflns_odcompleteness_completeness 99.90
_reflns_odcompleteness_iscentric 1
_reflns_odcompleteness_theta 66.97

loop_
_space_group_symop_id
_space_group_symop_operation_xyz
1 x,y,z
2 -x,y,-z+1/2
3 -x,-y,-z
4 x,-y,z-1/2
5 x+1/2,y+1/2,z
6 -x+1/2,y+1/2,-z+1/2
7 -x+1/2,-y+1/2,-z
8 x+1/2,-y+1/2,z-1/2

loop_
_atom_site_label
_atom_site_type_symbol
_atom_site_fract_x
_atom_site_fract_y
_atom_site_fract_z
_atom_site_U_iso_or_equiv
_atom_site_adp_type
_atom_site_occupancy
_atom_site_refinement_flags_posn
Se1 Se 0.224268(13) 0.47416(3) 0.042229(11) 0.03083(12) Uani 1.000000 .
Cu1 Cu 0.250000 0.250000 0.000000 0.03046(15) Uani 1.000000 S
N1 N 0.37096(10) 0.4940(3) 0.08470(9) 0.0282(5) Uani 1.000000 .
C1 C 0.30520(13) 0.5206(3) 0.08985(11) 0.0277(5) Uani 1.000000 .
N2 N 0.30795(10) 0.5957(3) 0.13841(8) 0.0283(4) Uani 1.000000 .
C5 C 0.21180(14) 0.5354(3) 0.18389(11) 0.0312(5) Uani 1.000000 .
C18 C 0.39694(13) 0.4923(3) -0.00808(11) 0.0308(5) Uani 1.000000 .
C14 C 0.41018(12) 0.2498(3) 0.04779(10) 0.0279(5) Uani 1.000000 .
C4 C 0.24879(12) 0.6479(3) 0.16014(10) 0.0281(5) Uani 1.000000 .
C16 C 0.43281(12) 0.2450(3) -0.04542(11) 0.0312(6) Uani 1.000000 .
C15 C 0.43013(11) 0.1698(3) 0.00420(10) 0.0292(5) Uani 1.000000 .
H15 H 0.44204(11) 0.0628(3) 0.00830(10) 0.0351(6) Uiso 1.000000 R
C3 C 0.37512(13) 0.6175(3) 0.16355(11) 0.0341(6) Uani 1.000000 .
H3 H 0.39023(13) 0.6672(3) 0.19707(11) 0.0410(7) Uiso 1.000000 R
C11 C 0.22884(15) 0.3602(3) 0.18594(12) 0.0393(6) Uani 1.000000 .
H11a H 0.2111(9) 0.3124(6) 0.1511(3) 0.0589(9) Uiso 1.000000 G
H11b H 0.27747(15) 0.3469(3) 0.1941(8) 0.0589(9) Uiso 1.000000 G
H11c H 0.2088(9) 0.3098(6) 0.2140(6) 0.0589(9) Uiso 1.000000 G
C21 C 0.45167(15) 0.1522(4) -0.09267(11) 0.0417(7) Uani 1.000000 .
H21a H 0.50042(15) 0.149(2) -0.0892(5) 0.0625(10) Uiso 1.000000 G
H21b H 0.4344(11) 0.0456(9) -0.0923(6) 0.0625(10) Uiso 1.000000 G
H21c H 0.4322(10) 0.2029(16) -0.12661(12) 0.0625(10) Uiso 1.000000 G
C13 C 0.39303(11) 0.4101(3) 0.04041(10) 0.0267(5) Uani 1.000000 .
C17 C 0.41737(13) 0.4050(3) -0.05032(10) 0.0329(6) Uani 1.000000 .
H17 H 0.42066(13) 0.4567(3) -0.08291(10) 0.0395(7) Uiso 1.000000 R
C2 C 0.41444(13) 0.5538(3) 0.13060(11) 0.0338(6) Uani 1.000000 .
H2 H 0.46187(13) 0.5501(3) 0.13716(11) 0.0406(7) Uiso 1.000000 R
C8 C 0.17574(13) 0.8568(3) 0.17830(10) 0.0341(6) Uani 1.000000 .
H8 H 0.16384(13) 0.9640(3) 0.17682(10) 0.0409(7) Uiso 1.000000 R
C9 C 0.23223(13) 0.8086(3) 0.15695(10) 0.0307(5) Uani 1.000000 .
C6 C 0.15538(13) 0.5900(4) 0.20467(11) 0.0347(6) Uani 1.000000 .
H6 H 0.12975(13) 0.5177(4) 0.22085(11) 0.0416(7) Uiso 1.000000 R
C20 C 0.40700(15) 0.1656(3) 0.10104(11) 0.0388(6) Uani 1.000000 .
H20a H 0.4038(11) 0.0528(4) 0.0948(2) 0.0581(9) Uiso 1.000000 G
H20b H 0.4475(5) 0.189(2) 0.1272(3) 0.0581(9) Uiso 1.000000 G
H20c H 0.3677(7) 0.202(2) 0.1150(5) 0.0581(9) Uiso 1.000000 G
C10 C 0.27450(16) 0.9270(4) 0.13153(13) 0.0424(7) Uani 1.000000 .
H10a H 0.3179(5) 0.941(2) 0.1552(5) 0.0636(10) Uiso 1.000000 G
H10b H 0.2814(10) 0.8880(14) 0.0966(4) 0.0636(10) Uiso 1.000000 G
H10c H 0.2510(6) 1.0273(9) 0.1267(9) 0.0636(10) Uiso 1.000000 G
C19 C 0.37986(15) 0.6656(3) -0.01456(12) 0.0411(6) Uani 1.000000 .
H19a H 0.3327(3) 0.6813(5) -0.0123(9) 0.0616(10) Uiso 1.000000 G
H19b H 0.4081(8) 0.7249(4) 0.0140(5) 0.0616(10) Uiso 1.000000 G
H19c H 0.3878(11) 0.7018(7) -0.0496(4) 0.0616(10) Uiso 1.000000 G
C12 C 0.07528(15) 0.8031(4) 0.22485(13) 0.0487(8) Uani 1.000000 .
H12a H 0.0843(5) 0.791(3) 0.26398(17) 0.0730(12) Uiso 1.000000 G
H12b H 0.0661(8) 0.9131(10) 0.2159(9) 0.0730(12) Uiso 1.000000 G
H12c H 0.0364(3) 0.740(2) 0.2094(8) 0.0730(12) Uiso 1.000000 G
C7 C 0.13646(13) 0.7495(4) 0.20184(11) 0.0358(6) Uani 1.000000 .
F1 F 0.04110(10) 0.4368(2) 0.28853(8) 0.0536(5) Uani 1.000000 .
F2 F 0.04061(10) 0.2467(2) 0.22361(7) 0.0558(5) Uani 1.000000 .
B1 B 0.000000 0.3433(6) 0.250000 0.0349(9) Uani 1.000000 S

loop_
_atom_site_aniso_label
_atom_site_aniso_U_11
_atom_site_aniso_U_22
_atom_site_aniso_U_33
_atom_site_aniso_U_12
_atom_site_aniso_U_13
_atom_site_aniso_U_23
Se1 0.02167(17) 0.03296(18) 0.03695(18) 0.00405(10) 0.00288(11) -0.01001(11)
Cu1 0.0291(3) 0.0294(3) 0.0328(3) 0.0019(2) 0.0053(2) -0.0073(2)
N1 0.0204(10) 0.0325(11) 0.0319(11) 0.0006(8) 0.0056(9) -0.0040(9)
C1 0.0239(12) 0.0256(12) 0.0351(13) 0.0024(9) 0.0090(10) -0.0023(10)
N2 0.0232(10) 0.0307(11) 0.0319(10) -0.0025(9) 0.0072(8) -0.0051(9)
C5 0.0327(14) 0.0293(13) 0.0315(13) -0.0035(11) 0.0054(10) -0.0038(10)
C18 0.0227(12) 0.0340(14) 0.0356(14) 0.0018(10) 0.0056(10) 0.0018(11)
C14 0.0183(11) 0.0334(13) 0.0335(12) 0.0008(10) 0.0081(9) 0.0025(10)
C4 0.0256(11) 0.0315(13) 0.0285(11) -0.0022(10) 0.0085(9) -0.0072(10)
C16 0.0205(11) 0.0416(15) 0.0323(12) 0.0015(10) 0.0071(9) -0.0034(11)
C15 0.0208(11) 0.0283(13) 0.0388(13) 0.0024(10) 0.0060(9) -0.0020(10)
C3 0.0272(12) 0.0403(15) 0.0341(13) -0.0059(11) 0.0034(10) -0.0084(11)
C11 0.0415(15) 0.0333(14) 0.0438(15) 0.0004(12) 0.0098(12) 0.0033(12)
C21 0.0378(15) 0.0501(18) 0.0390(14) 0.0071(13) 0.0119(12) -0.0070(13)
C13 0.0195(11) 0.0302(13) 0.0312(12) 0.0004(10) 0.0072(9) -0.0034(10)
C17 0.0270(12) 0.0411(15) 0.0320(12) 0.0019(11) 0.0089(10) 0.0043(11)
C2 0.0213(12) 0.0424(15) 0.0367(13) -0.0042(11) 0.0025(10) -0.0037(12)
C8 0.0355(14) 0.0325(14) 0.0350(13) 0.0026(11) 0.0085(10) -0.0072(11)
C9 0.0320(13) 0.0323(13) 0.0283(11) -0.0037(11) 0.0071(10) -0.0045(10)
C6 0.0310(13) 0.0423(15) 0.0329(12) -0.0097(12) 0.0113(10) -0.0047(11)
C20 0.0431(15) 0.0370(15) 0.0398(14) 0.0025(13) 0.0169(12) 0.0064(12)
C10 0.0493(17) 0.0338(15) 0.0478(16) -0.0033(13) 0.0189(14) 0.0001(13)
C19 0.0439(16) 0.0339(15) 0.0457(15) 0.0037(13) 0.0090(12) 0.0032(12)
C12 0.0359(15) 0.062(2) 0.0526(17) 0.0003(15) 0.0190(13) -0.0156(16)
C7 0.0275(13) 0.0469(16) 0.0343(13) -0.0020(12) 0.0091(10) -0.0101(12)
F1 0.0521(11) 0.0502(11) 0.0520(10) -0.0135(9) -0.0079(8) -0.0042(9)
F2 0.0605(12) 0.0683(13) 0.0403(9) 0.0272(10) 0.0141(8) 0.0055(9)
B1 0.034(2) 0.033(2) 0.035(2) -0.000000 0.0027(17) 0.000000

loop_
_atom_type_symbol
_atom_type_scat_dispersion_real
_atom_type_scat_dispersion_imag
_atom_type_scat_source
C 0.01920 0.00962 'International Tables Volume C Table 6.1.1.4 (pp. 500-502)'
B 0.00963 0.00408 'International Tables Volume C Table 6.1.1.4 (pp. 500-502)'
F 0.07537 0.05506 'International Tables Volume C Table 6.1.1.4 (pp. 500-502)'
H 0.00000 0.00000 'International Tables Volume C Table 6.1.1.4 (pp. 500-502)'
N 0.03256 0.01839 'International Tables Volume C Table 6.1.1.4 (pp. 500-502)'
Cu -1.96878 0.60861 'International Tables Volume C Table 6.1.1.4 (pp. 500-502)'
Se -0.79210 1.18296 'International Tables Volume C Table 6.1.1.4 (pp. 500-502)'

loop_
_geom_angle_atom_site_label_1
_geom_angle_atom_site_label_2
_geom_angle_atom_site_label_3
_geom_angle
_geom_angle_site_symmetry_1
_geom_angle_site_symmetry_3
C1 Se1 Cu1 103.04(7) . .
Se1 Cu1 Se1 180.0 7 .
C13 N1 C1 125.8(2) . .
C2 N1 C1 109.4(2) . .
C2 N1 C13 124.7(2) . .
N1 C1 Se1 130.31(19) . .
N2 C1 Se1 123.66(18) . .
N2 C1 N1 106.0(2) . .
C4 N2 C1 124.6(2) . .
C3 N2 C1 110.1(2) . .
C3 N2 C4 125.3(2) . .
C11 C5 C4 122.9(2) . .
C6 C5 C4 117.1(2) . .
C6 C5 C11 120.0(2) . .
C17 C18 C13 117.0(2) . .
C19 C18 C13 121.6(2) . .
C19 C18 C17 121.4(2) . .
C13 C14 C15 117.6(2) . .
C20 C14 C15 121.1(2) . .
C20 C14 C13 121.3(2) . .
C5 C4 N2 118.7(2) . .
C9 C4 N2 118.3(2) . .
C9 C4 C5 123.0(2) . .
C21 C16 C15 120.4(3) . .
C17 C16 C15 118.4(2) . .
C17 C16 C21 121.2(2) . .
C16 C15 C14 122.0(2) . .
H15 C15 C14 119.01(15) . .
H15 C15 C16 119.01(15) . .
H3 C3 N2 126.36(13) . .
C2 C3 N2 107.3(2) . .
C2 C3 H3 126.36(16) . .
H11a C11 C5 109.5 . .
H11b C11 C5 109.5 . .
H11b C11 H11a 109.5 . .
H11c C11 C5 109.5 . .
H11c C11 H11a 109.5 . .
H11c C11 H11b 109.5 . .
H21a C21 C16 109.5 . .
H21b C21 C16 109.5 . .
H21b C21 H21a 109.5 . .
H21c C21 C16 109.5 . .
H21c C21 H21a 109.5 . .
H21c C21 H21b 109.5 . .
C18 C13 N1 119.0(2) . .
C14 C13 N1 118.4(2) . .
C14 C13 C18 122.6(2) . .
C16 C17 C18 122.4(2) . .
H17 C17 C18 118.81(16) . .
H17 C17 C16 118.81(15) . .
C3 C2 N1 107.2(2) . .
H2 C2 N1 126.40(14) . .
H2 C2 C3 126.40(16) . .
C9 C8 H8 119.04(16) . .
C7 C8 H8 119.04(16) . .
C7 C8 C9 121.9(3) . .
C8 C9 C4 117.5(2) . .
C10 C9 C4 121.2(2) . .
C10 C9 C8 121.2(3) . .
H6 C6 C5 119.08(16) . .
C7 C6 C5 121.8(2) . .
C7 C6 H6 119.08(15) . .
H20a C20 C14 109.5 . .
H20b C20 C14 109.5 . .
H20b C20 H20a 109.5 . .
H20c C20 C14 109.5 . .
H20c C20 H20a 109.5 . .
H20c C20 H20b 109.5 . .
H10a C10 C9 109.5 . .
H10b C10 C9 109.5 . .
H10b C10 H10a 109.5 . .
H10c C10 C9 109.5 . .
H10c C10 H10a 109.5 . .
H10c C10 H10b 109.5 . .
H19a C19 C18 109.5 . .
H19b C19 C18 109.5 . .
H19b C19 H19a 109.5 . .
H19c C19 C18 109.5 . .
H19c C19 H19a 109.5 . .
H19c C19 H19b 109.5 . .
H12b C12 H12a 109.5 . .
H12c C12 H12a 109.5 . .
H12c C12 H12b 109.5 . .
C7 C12 H12a 109.5 . .
C7 C12 H12b 109.5 . .
C7 C12 H12c 109.5 . .
C6 C7 C8 118.5(2) . .
C12 C7 C8 121.4(3) . .
C12 C7 C6 120.0(3) . .
F1 B1 F1 110.9(4) 2 .
F2 B1 F1 109.16(11) 2 .
F2 B1 F1 109.49(12) 2 2
F2 B1 F1 109.16(11) . 2
F2 B1 F1 109.49(12) . .
F2 B1 F2 108.6(4) 2 .

loop_
_geom_bond_atom_site_label_1
_geom_bond_atom_site_label_2
_geom_bond_distance
Se1 Cu1 2.2576(3)
Se1 C1 1.860(3)
N1 C1 1.358(3)
N1 C13 1.439(3)
N1 C2 1.393(3)
C1 N2 1.352(3)
N2 C4 1.450(3)
N2 C3 1.383(3)
C5 C4 1.393(3)
C5 C11 1.509(4)
C5 C6 1.396(4)
C18 C13 1.401(4)
C18 C17 1.398(4)
C18 C19 1.497(4)
C14 C15 1.390(3)
C14 C13 1.393(3)
C14 C20 1.509(3)
C4 C9 1.388(4)
C16 C15 1.393(4)
C16 C21 1.510(3)
C16 C17 1.379(4)
C15 H15 0.9300
C3 H3 0.9300
C3 C2 1.342(4)
C11 H11a 0.9600
C11 H11b 0.9600
C11 H11c 0.9600
C21 H21a 0.9600
C21 H21b 0.9600
C21 H21c 0.9600
C17 H17 0.9300
C2 H2 0.9300
C8 H8 0.9300
C8 C9 1.388(3)
C8 C7 1.389(4)
C9 C10 1.512(4)
C6 H6 0.9300
C6 C7 1.389(4)
C20 H20a 0.9600
C20 H20b 0.9600
C20 H20c 0.9600
C10 H10a 0.9600
C10 H10b 0.9600
C10 H10c 0.9600
C19 H19a 0.9600
C19 H19b 0.9600
C19 H19c 0.9600
C12 H12a 0.9600
C12 H12b 0.9600
C12 H12c 0.9600
C12 C7 1.505(3)
F1 B1 1.385(3)
F2 B1 1.390(3)
